data_2312879
loop_
_publ_author_name
'Ejnik, Maciej'
'Ponikiewski, &#x141;ukasz'
'Bru&#x17a;dziak, Piotr'
'Do&#x142;&#x119;ga, Anna'

_publ_section_title
;
 Aurophilic interactions in a mixed-valent Au<sup>I/III</sup>
 4-cyanothiazole complex.
;
_journal_coeditor_code LO5131SUP1
_journal_issue 'Pt 4'
_journal_name_full 'Acta crystallographica Section B, Structural science, crystal engineering and materials'
_journal_page_first 433
_journal_page_last 438
_journal_paper_doi 10.1107/S2052520626006529
_journal_volume 82
_journal_year 2026
_chemical_formula_moiety 'C8 H4 Au N4 S2, Au Cl4'
_chemical_formula_sum 'C8 H4 Au2 Cl4 N4 S2'
_chemical_formula_weight 756
_space_group_IT_number 12
_space_group_name_Hall '-C 2y'
_space_group_name_H-M_alt 'C 1 2/m 1'
_symmetry_cell_setting monoclinic
_symmetry_Int_Tables_number 12
_symmetry_space_group_name_Hall '-C 2y'
_symmetry_space_group_name_H-M 'C 1 2/m 1'
_atom_sites_solution_hydrogens geom
_audit_conform_dict_location ftp://ftp.iucr.org/pub/cif_core.dic
_audit_conform_dict_name cif_core.dic
_audit_conform_dict_version 2.4.3
_audit_creation_date 2025-12-16T14:29:35-00:00
_audit_creation_method 'WinGX routine CIF_UPDATE'
_cell_angle_alpha 90
_cell_angle_beta 113.595(10)
_cell_angle_gamma 90
_cell_formula_units_Z 2
_cell_length_a 13.2411(17)
_cell_length_b 6.5876(7)
_cell_length_c 9.8146(13)
_cell_measurement_reflns_used 784.53(16)
_cell_measurement_temperature 120(2)
_cell_measurement_theta_max 29.68
_cell_measurement_theta_min 2.27
_cell_measurement_wavelength 0.71073
_cell_volume 784.53(18)
_computing_cell_refinement
;
X-Area Recipe 2.0.3.0 (STOE, 2025)
;
_computing_data_collection
;
X-Area WinXpose 2.0.29.0 (STOE, 2023)
;
_computing_data_reduction
;
X-Area Integrate 2.6.1.0 (STOE, 2025)
X-Area LANA 2.9.1.0 (STOE, 2025)
;
_computing_molecular_graphics 'Ortep for Windows (Farrugia, 2012)'
_computing_publication_material 'WinGX publication routines (Farrugia, 2012)'
_computing_structure_refinement 'SHELXL-2019/2 (Sheldrick, 2019)'
_computing_structure_solution 'SHELXT 2018/2 (Sheldrick, 2018)'
_diffrn_ambient_temperature 120(2)
_diffrn_detector 'image plate (34 cm diameter)'
_diffrn_detector_area_resol_mean 6.67
_diffrn_detector_type 'STOE Imaging Plate'
_diffrn_measured_fraction_theta_full 0.994
_diffrn_measured_fraction_theta_max 0.99
_diffrn_measurement_details ' 207 frames, detector distance = 100 mm'
_diffrn_measurement_device '2-circle diffractometer'
_diffrn_measurement_device_type 'STOE IPDS 2T'
_diffrn_measurement_method 'rotation method, \w scans'
_diffrn_radiation_collimation '0.6 mm diameter'
_diffrn_radiation_monochromator 'parabolic x-ray mirror'
_diffrn_radiation_polarisn_norm 270
_diffrn_radiation_probe x-ray
_diffrn_radiation_type MoK\a
_diffrn_radiation_wavelength 0.71073
_diffrn_reflns_av_R_equivalents 0.0296
_diffrn_reflns_av_unetI/netI 0.0261
_diffrn_reflns_Laue_measured_fraction_full 0.994
_diffrn_reflns_Laue_measured_fraction_max 0.99
_diffrn_reflns_limit_h_max 18
_diffrn_reflns_limit_h_min -18
_diffrn_reflns_limit_k_max 9
_diffrn_reflns_limit_k_min -8
_diffrn_reflns_limit_l_max 13
_diffrn_reflns_limit_l_min -13
_diffrn_reflns_number 2957
_diffrn_reflns_point_group_measured_fraction_full 0.994
_diffrn_reflns_point_group_measured_fraction_max 0.99
_diffrn_reflns_theta_full 25.242
_diffrn_reflns_theta_max 29.237
_diffrn_reflns_theta_min 2.264
_diffrn_source 'GeniX Mo, 0.05 x 0.05 mm2 microfocus'
_diffrn_source_current 1.00
_diffrn_source_power 0.050
_diffrn_source_voltage 50
_diffrn_standards_number 0
_exptl_absorpt_coefficient_mu 19.617
_exptl_absorpt_correction_T_max 1.0000
_exptl_absorpt_correction_T_min 1.0000
_exptl_absorpt_correction_type multi-scan
_exptl_absorpt_process_details
;
STOE X-Red32, absorption correction by Gaussian integration, analogous to
P. Coppens, "The Evaluation of Absorption and Extinction in Single-Crystal
Structure Analysis", published in: F. R. Ahmed (Editor), "Crystallographic
Computing", Munksgaard, Copenhagen (1970), 255 - 270. Afterwards scaling of
reflection intensities was performed within STOE LANA. J. Koziskova, F. Hahn,
J. Richter, J. Kozisek, Acta Chimica Slovaca, vol. 9, no. 2, 2016, pp. 136-140.
;
_exptl_crystal_colour yellow
_exptl_crystal_density_diffrn 3.2
_exptl_crystal_density_method 'not measured'
_exptl_crystal_description block
_exptl_crystal_F_000 676
_exptl_crystal_size_max 0.13
_exptl_crystal_size_mid 0.13
_exptl_crystal_size_min 0.12
_refine_diff_density_max 11.609
_refine_diff_density_min -3.721
_refine_diff_density_rms 0.688
_refine_ls_extinction_method none
_refine_ls_goodness_of_fit_ref 1.128
_refine_ls_hydrogen_treatment constr
_refine_ls_matrix_type full
_refine_ls_number_constraints 0
_refine_ls_number_parameters 63
_refine_ls_number_reflns 1146
_refine_ls_number_restraints 1
_refine_ls_restrained_S_all 1.128
_refine_ls_R_factor_all 0.0782
_refine_ls_R_factor_gt 0.0695
_refine_ls_shift/su_max 0.001
_refine_ls_shift/su_mean 0
_refine_ls_structure_factor_coef Fsqd
_refine_ls_weighting_details 'w=1/[\s^2^(Fo^2^)+(0.1363P)^2^+27.5911P] where P=(Fo^2^+2Fc^2^)/3'
_refine_ls_weighting_scheme calc
_refine_ls_wR_factor_gt 0.1925
_refine_ls_wR_factor_ref 0.2056
_reflns_Friedel_coverage 0
_reflns_number_gt 935
_reflns_number_total 1146
_reflns_threshold_expression 'I > 2\s(I)'
_cod_data_source_file lo5131sup1.cif
_cod_data_source_block I
_cod_original_sg_symbol_H-M 'C 2/m'
_cod_database_code 2312879

loop_
_symmetry_equiv_pos_as_xyz
'x, y, z'
'-x, y, -z'
'x+1/2, y+1/2, z'
'-x+1/2, y+1/2, -z'
'-x, -y, -z'
'x, -y, z'
'-x+1/2, -y+1/2, -z'
'x+1/2, -y+1/2, z'

loop_
_atom_site_label
_atom_site_type_symbol
_atom_site_fract_x
_atom_site_fract_y
_atom_site_fract_z
_atom_site_U_iso_or_equiv
_atom_site_adp_type
_atom_site_occupancy
_atom_site_site_symmetry_order
_atom_site_calc_flag
_atom_site_refinement_flags_posn
_atom_site_refinement_flags_adp
_atom_site_refinement_flags_occupancy
_atom_site_disorder_assembly
_atom_site_disorder_group
Au1 Au 0 0.5 0.5 0.0228(3) Uani 1 4 d S T P . .
Au2 Au 0 0 0.5 0.0250(3) Uani 1 4 d S T P . .
C1 C -0.2361(13) 0 0.278(2) 0.024(3) Uani 1 2 d S T P . .
H1 H -0.261609 0 0.35551 0.029 Uiso 1 2 calc R U P . .
C2 C -0.2181(12) 0 0.0431(17) 0.027(3) Uani 1 2 d DS T P . .
H2 H -0.225694 0 -0.057302 0.032 Uiso 1 2 calc R U P . .
C3 C -0.1214(12) 0 0.1654(16) 0.024(3) Uani 1 2 d DS T P . .
C4 C -0.0073(18) 0 0.169(2) 0.040(5) Uani 1 2 d S T P . .
Cl1 Cl -0.1880(4) 0.5 0.4022(5) 0.0338(10) Uani 1 2 d S T P . .
Cl2 Cl 0.0059(4) 0.5 0.7355(5) 0.0342(10) Uani 1 2 d S T P . .
N1 N -0.1266(13) 0 0.3077(17) 0.028(3) Uani 1 2 d S T P . .
N2 N 0.0730(14) 0 0.1621(18) 0.042(4) Uani 1 2 d S T P . .
S1 S -0.3233(4) 0 0.1013(5) 0.0287(9) Uani 1 2 d S T P . .

loop_
_atom_site_aniso_label
_atom_site_aniso_U_11
_atom_site_aniso_U_22
_atom_site_aniso_U_33
_atom_site_aniso_U_23
_atom_site_aniso_U_13
_atom_site_aniso_U_12
Au1 0.0215(5) 0.0258(5) 0.0211(5) 0 0.0085(4) 0
Au2 0.0229(5) 0.0317(5) 0.0208(5) 0 0.0091(4) 0
C1 0.018(7) 0.026(8) 0.024(8) 0 0.002(6) 0
C2 0.028(8) 0.025(8) 0.040(9) 0 0.026(8) 0
C3 0.033(8) 0.022(7) 0.020(8) 0 0.015(7) 0
C4 0.036(11) 0.057(13) 0.032(11) 0 0.019(9) 0
Cl1 0.027(2) 0.045(3) 0.032(2) 0 0.0152(19) 0
Cl2 0.030(2) 0.048(3) 0.026(2) 0 0.0124(18) 0
N1 0.025(7) 0.031(7) 0.027(8) 0 0.009(6) 0
N2 0.035(9) 0.068(13) 0.025(9) 0 0.016(8) 0
S1 0.0208(19) 0.038(2) 0.026(2) 0 0.0081(17) 0

loop_
_atom_type_symbol
_atom_type_description
_atom_type_scat_dispersion_real
_atom_type_scat_dispersion_imag
_atom_type_scat_source
C C 0.0033 0.0016 'International Tables Vol C Tables 4.2.6.8 and 6.1.1.4'
H H 0 0 'International Tables Vol C Tables 4.2.6.8 and 6.1.1.4'
Au Au -2.0133 8.8022 'International Tables Vol C Tables 4.2.6.8 and 6.1.1.4'
Cl Cl 0.1484 0.1585 'International Tables Vol C Tables 4.2.6.8 and 6.1.1.4'
N N 0.0061 0.0033 'International Tables Vol C Tables 4.2.6.8 and 6.1.1.4'
S S 0.1246 0.1234 'International Tables Vol C Tables 4.2.6.8 and 6.1.1.4'

loop_
_exptl_crystal_face_index_h
_exptl_crystal_face_index_k
_exptl_crystal_face_index_l
_exptl_crystal_face_perp_dist
2 1 1 0.0270
-6 -1 -2 0.0490
3 -4 -1 0.0420
-3 4 1 0.0300
1 0 -1 0.0340
-1 0 1 0.0440

loop_
_geom_angle_atom_site_label_1
_geom_angle_atom_site_label_2
_geom_angle_atom_site_label_3
_geom_angle
_geom_angle_site_symmetry_1
_geom_angle_site_symmetry_3
_geom_angle_publ_flag
Cl1 Au1 Cl1 180 5_566 . ?
Cl1 Au1 Cl2 90.86(17) 5_566 5_566 ?
Cl1 Au1 Cl2 89.14(17) . 5_566 ?
Cl1 Au1 Cl2 89.13(17) 5_566 . ?
Cl1 Au1 Cl2 90.86(17) . . ?
Cl2 Au1 Cl2 180 5_566 . ?
Cl1 Au1 Au2 90 5_566 1_565 ?
Cl1 Au1 Au2 90.0000(10) . 1_565 ?
Cl2 Au1 Au2 90 5_566 1_565 ?
Cl2 Au1 Au2 90.0000(10) . 1_565 ?
Cl1 Au1 Au2 90 5_566 . ?
Cl1 Au1 Au2 90.0000(10) . . ?
Cl2 Au1 Au2 90 5_566 . ?
Cl2 Au1 Au2 90.0000(10) . . ?
Au2 Au1 Au2 180 1_565 . ?
N1 Au2 N1 180 5_556 . ?
N1 Au2 Au1 90.000(2) 5_556 . ?
N1 Au2 Au1 90.000(2) . . ?
N1 Au2 Au1 90.000(2) 5_556 1_545 ?
N1 Au2 Au1 90.000(2) . 1_545 ?
Au1 Au2 Au1 180 . 1_545 ?
N1 C1 S1 117.6(14) . . ?
N1 C1 H1 121.2 . . ?
S1 C1 H1 121.2 . . ?
C3 C2 S1 108.2(12) . . ?
C3 C2 H2 125.9 . . ?
S1 C2 H2 125.9 . . ?
C2 C3 N1 117.8(14) . . ?
C2 C3 C4 127.3(15) . . ?
N1 C3 C4 114.8(14) . . ?
N2 C4 C3 175(2) . . ?
C1 N1 C3 104.7(15) . . ?
C1 N1 Au2 129.4(13) . . ?
C3 N1 Au2 125.9(11) . . ?
C1 S1 C2 91.7(8) . . ?

loop_
_geom_bond_atom_site_label_1
_geom_bond_atom_site_label_2
_geom_bond_distance
_geom_bond_site_symmetry_2
_geom_bond_publ_flag
Au1 Cl1 2.282(4) 5_566 ?
Au1 Cl1 2.282(4) . ?
Au1 Cl2 2.281(4) 5_566 ?
Au1 Cl2 2.281(4) . ?
Au1 Au2 3.2938(4) 1_565 ?
Au1 Au2 3.2938(4) . ?
Au2 N1 1.959(16) 5_556 ?
Au2 N1 1.959(16) . ?
C1 N1 1.36(2) . ?
C1 S1 1.653(18) . ?
C1 H1 0.95 . ?
C2 C3 1.360(2) . ?
C2 S1 1.703(15) . ?
C2 H2 0.95 . ?
C3 N1 1.43(2) . ?
C3 C4 1.50(3) . ?
C4 N2 1.09(3) . ?

loop_
_geom_torsion_atom_site_label_1
_geom_torsion_atom_site_label_2
_geom_torsion_atom_site_label_3
_geom_torsion_atom_site_label_4
_geom_torsion
_geom_torsion_site_symmetry_1
_geom_torsion_site_symmetry_2
_geom_torsion_site_symmetry_3
_geom_torsion_site_symmetry_4
_geom_torsion_publ_flag
S1 C2 C3 N1 0.000(2) . . . . ?
S1 C2 C3 C4 180.0000(10) . . . . ?
S1 C1 N1 C3 0.000(2) . . . . ?
S1 C1 N1 Au2 180.0000(10) . . . . ?
C2 C3 N1 C1 0.000(2) . . . . ?
C4 C3 N1 C1 180.0000(10) . . . . ?
C2 C3 N1 Au2 180.0000(10) . . . . ?
C4 C3 N1 Au2 0.0000(10) . . . . ?
N1 C1 S1 C2 0.000(2) . . . . ?
C3 C2 S1 C1 0.000(2) . . . . ?

_cod_database_fobs_code 2312879
